data_7700399
loop_
_publ_author_name
'Janzen, Daron E.'
'Bruening, Meaghan A.'
'Mamiya, Arthur A.'
'Driscoll, Laura E.'
'da Silva Filho, Demetrio A.'

_publ_section_title
;
 Hemilabile bonding of 1-oxa-4,7-dithiacyclononane in cyclometallated
 palladium(ii) complexes.
;
_journal_issue 30
_journal_name_full 'Dalton transactions (Cambridge, England : 2003)'
_journal_page_first 11520
_journal_page_last 11535
_journal_paper_doi 10.1039/c9dt02059d
_journal_volume 48
_journal_year 2019
_chemical_formula_moiety 'C19 H20 N O Pd S3, F6 P, C2 H3 N'
_chemical_formula_sum 'C21 H23 F6 N2 O P Pd S3'
_chemical_formula_weight 666.97
_space_group_crystal_system triclinic
_space_group_IT_number 2
_space_group_name_Hall '-P 1'
_space_group_name_H-M_alt 'P -1'
_symmetry_space_group_name_Hall '-P 1'
_symmetry_space_group_name_H-M 'P -1'
_atom_sites_solution_hydrogens geom
_atom_sites_solution_primary direct
_atom_sites_solution_secondary difmap
_audit_update_record
;
2019-02-01 deposited with the CCDC.    2019-07-02 downloaded from the CCDC.
;
_cell_angle_alpha 81.388(6)
_cell_angle_beta 73.532(5)
_cell_angle_gamma 79.026(6)
_cell_formula_units_Z 2
_cell_length_a 8.200(3)
_cell_length_b 11.574(5)
_cell_length_c 13.934(5)
_cell_measurement_reflns_used 9366
_cell_measurement_temperature 173
_cell_measurement_theta_max 27.73
_cell_measurement_theta_min 3.06
_cell_volume 1238.5(8)
_computing_cell_refinement 'CrystalClear-SM Expert 2.0 r13'
_computing_data_collection 'CrystalClear-SM Expert 2.0 r13 (Rigaku, 2011)'
_computing_data_reduction 'CrystalClear-SM Expert 2.0 r13'
_computing_molecular_graphics 'CrystalStructure 4.1'
_computing_publication_material 'CrystalStructure 4.1 (Rigaku, 2014)'
_computing_structure_refinement 'SHELXL97 (Sheldrick, 2008)'
_computing_structure_solution 'SHELXS97 (Sheldrick, 2008)'
_diffrn_ambient_temperature 173
_diffrn_detector_area_resol_mean 6.849
_diffrn_measured_fraction_theta_full 0.998
_diffrn_measured_fraction_theta_max 0.997
_diffrn_measurement_device_type 'Rigaku XtaLAB mini'
_diffrn_measurement_method \w
_diffrn_radiation_type 'Mo K\a'
_diffrn_radiation_wavelength 0.71075
_diffrn_reflns_av_R_equivalents 0.0229
_diffrn_reflns_av_unetI/netI 0.033
_diffrn_reflns_Laue_measured_fraction_full 0.998
_diffrn_reflns_Laue_measured_fraction_max 0.997
_diffrn_reflns_limit_h_max 10
_diffrn_reflns_limit_h_min -10
_diffrn_reflns_limit_k_max 15
_diffrn_reflns_limit_k_min -14
_diffrn_reflns_limit_l_max 18
_diffrn_reflns_limit_l_min -18
_diffrn_reflns_number 12954
_diffrn_reflns_point_group_measured_fraction_full 0.998
_diffrn_reflns_point_group_measured_fraction_max 0.997
_diffrn_reflns_theta_full 25.242
_diffrn_reflns_theta_max 27.484
_diffrn_reflns_theta_min 3.065
_diffrn_standards_number 0
_exptl_absorpt_coefficient_mu 1.131
_exptl_absorpt_correction_T_max 0.658
_exptl_absorpt_correction_T_min 0.480
_exptl_absorpt_correction_type multi-scan
_exptl_absorpt_process_details 'REQAB (Rigaku, 1998)'
_exptl_crystal_colour yellow
_exptl_crystal_density_diffrn 1.788
_exptl_crystal_density_method 'not measured'
_exptl_crystal_description Prism
_exptl_crystal_F_000 668.00
_exptl_crystal_size_max 0.570
_exptl_crystal_size_mid 0.410
_exptl_crystal_size_min 0.370
_refine_diff_density_max 0.74
_refine_diff_density_min -0.68
_refine_ls_extinction_method none
_refine_ls_goodness_of_fit_ref 1.075
_refine_ls_hydrogen_treatment constr
_refine_ls_number_parameters 317
_refine_ls_number_reflns 5653
_refine_ls_number_restraints 0
_refine_ls_R_factor_all 0.0328
_refine_ls_R_factor_gt 0.0292
_refine_ls_shift/su_max 0.001
_refine_ls_structure_factor_coef Fsqd
_refine_ls_weighting_details 'w = 1/[\s^2^(Fo^2^)+(0.0319P)^2^+1.0693P] where P=(Fo^2^+2Fc^2^)/3'
_refine_ls_weighting_scheme calc
_refine_ls_wR_factor_gt 0.0714
_refine_ls_wR_factor_ref 0.0732
_reflns_number_gt 5199
_reflns_number_total 5653
_reflns_threshold_expression F^2^>2.0\s(F^2^)
_cod_data_source_file c9dt02059d2.cif
_cod_data_source_block 4bCH3CN
_cod_depositor_comments 'Adding full bibliography for 7700398--7700405.cif.'
_cod_database_code 7700399
_shelxl_version_number 2013-3

loop_
_space_group_symop_id
_space_group_symop_operation_xyz
1 +X,+Y,+Z
2 -X,-Y,-Z

loop_
_atom_site_label
_atom_site_type_symbol
_atom_site_fract_x
_atom_site_fract_y
_atom_site_fract_z
_atom_site_U_iso_or_equiv
_atom_site_adp_type
_atom_site_occupancy
_atom_site_site_symmetry_order
_atom_site_calc_flag
_atom_site_refinement_flags_posn
_atom_site_refinement_flags_adp
Pd1 Pd 0.27167(2) 0.88966(2) 0.18155(2) 0.02105(6) Uani 1 1 d . .
S1 S 0.31999(8) 1.00720(5) 0.28458(4) 0.02649(13) Uani 1 1 d . .
S2 S 0.28114(9) 0.72926(5) 0.30965(5) 0.03017(14) Uani 1 1 d . .
S3 S 0.24229(8) 1.07763(6) -0.11899(5) 0.03277(15) Uani 1 1 d . .
P1 P 0.17018(9) 0.53468(6) 0.66826(5) 0.02942(14) Uani 1 1 d . .
F1 F 0.2698(3) 0.53628(16) 0.75092(14) 0.0505(4) Uani 1 1 d . .
F2 F 0.1641(4) 0.39781(18) 0.6993(2) 0.0971(10) Uani 1 1 d . .
F3 F 0.0691(3) 0.53230(16) 0.58649(14) 0.0538(5) Uani 1 1 d . .
F4 F 0.1737(4) 0.67070(17) 0.6374(2) 0.0830(8) Uani 1 1 d . .
F5 F -0.0066(3) 0.5637(3) 0.74971(19) 0.1001(10) Uani 1 1 d . .
F6 F 0.3444(3) 0.5064(3) 0.58881(19) 0.0988(10) Uani 1 1 d . .
O1 O -0.0346(2) 0.93471(16) 0.40650(13) 0.0330(4) Uani 1 1 d . .
N1 N 0.2090(2) 0.79607(17) 0.08495(14) 0.0239(4) Uani 1 1 d . .
N2 N 0.4792(5) 0.1732(3) 0.4050(3) 0.0688(9) Uani 1 1 d . .
C1 C 0.3404(4) 0.9113(2) 0.39983(19) 0.0338(6) Uani 1 1 d . .
H1A H 0.4226 0.9385 0.4283 0.041 Uiso 1 1 calc R U
H1B H 0.2272 0.9176 0.4503 0.041 Uiso 1 1 calc R U
C2 C 0.4021(4) 0.7839(2) 0.3794(2) 0.0358(6) Uani 1 1 d . .
H2A H 0.3946 0.7342 0.4444 0.043 Uiso 1 1 calc R U
H2B H 0.5248 0.7752 0.3411 0.043 Uiso 1 1 calc R U
C3 C 0.0671(4) 0.7281(2) 0.3962(2) 0.0362(6) Uani 1 1 d . .
H3A H 0.0272 0.6537 0.3925 0.043 Uiso 1 1 calc R U
H3B H 0.0768 0.7271 0.4655 0.043 Uiso 1 1 calc R U
C4 C -0.0684(4) 0.8309(2) 0.3773(2) 0.0346(6) Uani 1 1 d . .
H4A H -0.0659 0.8425 0.3051 0.042 Uiso 1 1 calc R U
H4B H -0.1841 0.8142 0.4166 0.042 Uiso 1 1 calc R U
C5 C -0.0410(3) 1.0396(2) 0.33876(19) 0.0334(6) Uani 1 1 d . .
H5A H -0.1489 1.0941 0.3637 0.040 Uiso 1 1 calc R U
H5B H -0.0392 1.0197 0.2718 0.040 Uiso 1 1 calc R U
C6 C 0.1118(3) 1.0987(2) 0.3303(2) 0.0329(6) Uani 1 1 d . .
H6A H 0.1050 1.1212 0.3972 0.039 Uiso 1 1 calc R U
H6B H 0.1050 1.1723 0.2842 0.039 Uiso 1 1 calc R U
C7 C 0.1703(3) 0.6855(2) 0.10398(19) 0.0300(5) Uani 1 1 d . .
H7 H 0.1760 0.6421 0.1667 0.036 Uiso 1 1 calc R U
C8 C 0.1224(4) 0.6330(2) 0.0355(2) 0.0355(6) Uani 1 1 d . .
H8 H 0.0939 0.5554 0.0515 0.043 Uiso 1 1 calc R U
C9 C 0.1167(4) 0.6946(3) -0.0563(2) 0.0390(6) Uani 1 1 d . .
H9 H 0.0856 0.6597 -0.1048 0.047 Uiso 1 1 calc R U
C10 C 0.1568(3) 0.8081(3) -0.0770(2) 0.0348(6) Uani 1 1 d . .
H10 H 0.1548 0.8515 -0.1402 0.042 Uiso 1 1 calc R U
C11 C 0.2000(3) 0.8585(2) -0.00479(18) 0.0265(5) Uani 1 1 d . .
C12 C 0.2387(3) 0.9769(2) -0.01232(17) 0.0265(5) Uani 1 1 d . .
C13 C 0.2773(3) 1.0174(2) 0.06446(17) 0.0240(5) Uani 1 1 d . .
C14 C 0.3150(3) 1.1372(2) 0.03699(18) 0.0271(5) Uani 1 1 d . .
C15 C 0.3649(3) 1.2129(2) 0.0894(2) 0.0320(5) Uani 1 1 d . .
H15 H 0.3799 1.1863 0.1547 0.038 Uiso 1 1 calc R U
C16 C 0.3925(4) 1.3261(2) 0.0470(2) 0.0388(6) Uani 1 1 d . .
H16 H 0.4254 1.3766 0.0836 0.047 Uiso 1 1 calc R U
C17 C 0.3724(4) 1.3665(2) -0.0495(2) 0.0410(7) Uani 1 1 d . .
H17 H 0.3904 1.4446 -0.0773 0.049 Uiso 1 1 calc R U
C18 C 0.3273(3) 1.2950(2) -0.1040(2) 0.0379(6) Uani 1 1 d . .
H18 H 0.3149 1.3222 -0.1697 0.045 Uiso 1 1 calc R U
C19 C 0.2996(3) 1.1810(2) -0.06124(19) 0.0309(5) Uani 1 1 d . .
C20 C 0.4240(4) 0.2681(3) 0.3851(2) 0.0466(7) Uani 1 1 d . .
C21 C 0.3502(5) 0.3894(3) 0.3621(4) 0.0689(11) Uani 1 1 d . .
H21A H 0.4361 0.4294 0.3108 0.083 Uiso 1 1 calc R U
H21B H 0.3147 0.4303 0.4232 0.083 Uiso 1 1 calc R U
H21C H 0.2497 0.3908 0.3369 0.083 Uiso 1 1 calc R U

loop_
_atom_site_aniso_label
_atom_site_aniso_U_11
_atom_site_aniso_U_22
_atom_site_aniso_U_33
_atom_site_aniso_U_23
_atom_site_aniso_U_13
_atom_site_aniso_U_12
Pd1 0.02371(10) 0.02156(10) 0.01683(9) -0.00288(6) -0.00507(7) -0.00065(7)
S1 0.0316(3) 0.0268(3) 0.0226(3) -0.0040(2) -0.0085(2) -0.0048(2)
S2 0.0428(4) 0.0236(3) 0.0255(3) -0.0003(2) -0.0144(3) -0.0022(3)
S3 0.0308(3) 0.0411(4) 0.0217(3) 0.0042(3) -0.0071(2) 0.0003(3)
P1 0.0321(3) 0.0261(3) 0.0297(3) 0.0016(3) -0.0096(3) -0.0048(3)
F1 0.0682(12) 0.0489(10) 0.0455(10) -0.0035(8) -0.0309(9) -0.0129(9)
F2 0.174(3) 0.0382(11) 0.125(2) 0.0244(12) -0.117(2) -0.0364(14)
F3 0.0666(12) 0.0529(11) 0.0556(11) 0.0180(9) -0.0400(10) -0.0245(9)
F4 0.133(2) 0.0330(10) 0.1042(19) 0.0164(11) -0.0689(17) -0.0254(12)
F5 0.0447(13) 0.184(3) 0.0617(15) -0.0244(17) 0.0084(11) -0.0175(16)
F6 0.0428(12) 0.189(3) 0.0665(15) -0.0641(18) -0.0004(11) -0.0028(15)
O1 0.0435(11) 0.0334(9) 0.0215(8) -0.0031(7) -0.0066(8) -0.0073(8)
N1 0.0229(10) 0.0275(10) 0.0204(9) -0.0067(8) -0.0048(8) 0.0003(8)
N2 0.091(3) 0.0546(19) 0.080(2) 0.0010(17) -0.049(2) -0.0241(18)
C1 0.0456(15) 0.0359(14) 0.0258(13) -0.0033(10) -0.0202(12) -0.0040(12)
C2 0.0432(15) 0.0351(14) 0.0334(14) 0.0000(11) -0.0212(12) -0.0021(12)
C3 0.0516(17) 0.0319(13) 0.0262(13) 0.0065(10) -0.0095(12) -0.0177(12)
C4 0.0354(14) 0.0425(15) 0.0274(13) -0.0017(11) -0.0061(11) -0.0142(12)
C5 0.0345(14) 0.0335(13) 0.0258(12) -0.0015(10) -0.0035(11) 0.0026(11)
C6 0.0398(14) 0.0268(12) 0.0274(13) -0.0055(10) -0.0033(11) -0.0001(11)
C7 0.0314(13) 0.0286(12) 0.0291(13) -0.0074(10) -0.0069(10) -0.0008(10)
C8 0.0353(14) 0.0324(13) 0.0416(15) -0.0141(11) -0.0112(12) -0.0023(11)
C9 0.0358(14) 0.0483(16) 0.0374(15) -0.0211(13) -0.0118(12) -0.0007(12)
C10 0.0347(14) 0.0437(15) 0.0259(13) -0.0088(11) -0.0110(11) 0.0031(11)
C11 0.0198(11) 0.0346(13) 0.0220(11) -0.0066(10) -0.0036(9) 0.0033(9)
C12 0.0233(11) 0.0318(12) 0.0196(11) -0.0009(9) -0.0043(9) 0.0041(9)
C13 0.0189(11) 0.0266(11) 0.0217(11) -0.0017(9) -0.0022(9) 0.0028(9)
C14 0.0196(11) 0.0272(12) 0.0260(12) 0.0010(9) 0.0020(9) 0.0017(9)
C15 0.0295(13) 0.0296(13) 0.0315(13) -0.0015(10) -0.0005(10) -0.0043(10)
C16 0.0338(14) 0.0309(14) 0.0451(16) -0.0040(12) 0.0015(12) -0.0071(11)
C17 0.0322(14) 0.0284(13) 0.0482(17) 0.0078(12) 0.0031(12) 0.0002(11)
C18 0.0286(13) 0.0368(14) 0.0354(14) 0.0086(12) -0.0001(11) 0.0038(11)
C19 0.0199(11) 0.0345(13) 0.0294(13) 0.0023(10) 0.0001(10) 0.0032(10)
C20 0.0461(17) 0.056(2) 0.0488(18) -0.0030(15) -0.0207(15) -0.0236(15)
C21 0.047(2) 0.063(2) 0.101(3) -0.006(2) -0.030(2) -0.0057(17)

loop_
_atom_type_symbol
_atom_type_description
_atom_type_scat_dispersion_real
_atom_type_scat_dispersion_imag
_atom_type_scat_source
C C 0.0033 0.0016
;
International Tables for Crystallography
(Vol. C, Tables 4.2.6.8 and 6.1.1.4)
;
H H 0.0000 0.0000
;
International Tables for Crystallography
(Vol. C, Table 6.1.1.4)
;
F F 0.0171 0.0103
;
International Tables for Crystallography
(Vol. C, Tables 4.2.6.8 and 6.1.1.4)
;
N N 0.0061 0.0033
;
International Tables for Crystallography
(Vol. C, Tables 4.2.6.8 and 6.1.1.4)
;
O O 0.0106 0.0060
;
International Tables for Crystallography
(Vol. C, Tables 4.2.6.8 and 6.1.1.4)
;
P P 0.1023 0.0942
;
International Tables for Crystallography
(Vol. C, Tables 4.2.6.8 and 6.1.1.4)
;
Pd Pd -0.9988 1.0072
;
International Tables for Crystallography
(Vol. C, Tables 4.2.6.8 and 6.1.1.4)
;
S S 0.1246 0.1234
;
International Tables for Crystallography
(Vol. C, Tables 4.2.6.8 and 6.1.1.4)
;

loop_
_geom_angle_atom_site_label_1
_geom_angle_atom_site_label_2
_geom_angle_atom_site_label_3
_geom_angle
C13 Pd1 N1 81.73(9)
C13 Pd1 S1 94.58(8)
N1 Pd1 S1 174.35(5)
C13 Pd1 S2 175.31(7)
N1 Pd1 S2 95.49(6)
S1 Pd1 S2 88.47(4)
C6 S1 C1 101.01(13)
C6 S1 Pd1 104.62(9)
C1 S1 Pd1 106.04(9)
C2 S2 C3 104.38(14)
C2 S2 Pd1 99.59(9)
C3 S2 Pd1 109.63(9)
C19 S3 C12 90.13(12)
F6 P1 F4 89.91(18)
F6 P1 F5 179.61(15)
F4 P1 F5 90.05(17)
F6 P1 F2 90.62(19)
F4 P1 F2 179.24(15)
F5 P1 F2 89.43(19)
F6 P1 F3 90.25(13)
F4 P1 F3 90.04(11)
F5 P1 F3 90.15(13)
F2 P1 F3 89.41(11)
F6 P1 F1 90.22(12)
F4 P1 F1 90.38(11)
F5 P1 F1 89.39(13)
F2 P1 F1 90.16(11)
F3 P1 F1 179.37(11)
C4 O1 C5 117.5(2)
C7 N1 C11 118.8(2)
C7 N1 Pd1 127.04(17)
C11 N1 Pd1 114.07(16)
C2 C1 S1 111.61(18)
C2 C1 H1A 109.3
S1 C1 H1A 109.3
C2 C1 H1B 109.3
S1 C1 H1B 109.3
H1A C1 H1B 108.0
C1 C2 S2 113.82(18)
C1 C2 H2A 108.8
S2 C2 H2A 108.8
C1 C2 H2B 108.8
S2 C2 H2B 108.8
H2A C2 H2B 107.7
C4 C3 S2 115.46(18)
C4 C3 H3A 108.4
S2 C3 H3A 108.4
C4 C3 H3B 108.4
S2 C3 H3B 108.4
H3A C3 H3B 107.5
O1 C4 C3 109.0(2)
O1 C4 H4A 109.9
C3 C4 H4A 109.9
O1 C4 H4B 109.9
C3 C4 H4B 109.9
H4A C4 H4B 108.3
O1 C5 C6 109.3(2)
O1 C5 H5A 109.8
C6 C5 H5A 109.8
O1 C5 H5B 109.8
C6 C5 H5B 109.8
H5A C5 H5B 108.3
C5 C6 S1 114.24(18)
C5 C6 H6A 108.7
S1 C6 H6A 108.7
C5 C6 H6B 108.7
S1 C6 H6B 108.7
H6A C6 H6B 107.6
N1 C7 C8 122.4(2)
N1 C7 H7 118.8
C8 C7 H7 118.8
C9 C8 C7 119.2(3)
C9 C8 H8 120.4
C7 C8 H8 120.4
C8 C9 C10 119.0(3)
C8 C9 H9 120.5
C10 C9 H9 120.5
C9 C10 C11 119.8(3)
C9 C10 H10 120.1
C11 C10 H10 120.1
N1 C11 C10 120.8(2)
N1 C11 C12 112.2(2)
C10 C11 C12 127.0(2)
C13 C12 C11 121.8(2)
C13 C12 S3 114.94(19)
C11 C12 S3 123.26(18)
C12 C13 C14 110.8(2)
C12 C13 Pd1 110.18(18)
C14 C13 Pd1 138.95(18)
C15 C14 C19 116.8(2)
C15 C14 C13 131.3(2)
C19 C14 C13 111.9(2)
C16 C15 C14 120.7(3)
C16 C15 H15 119.6
C14 C15 H15 119.6
C15 C16 C17 120.5(3)
C15 C16 H16 119.8
C17 C16 H16 119.8
C18 C17 C16 120.8(3)
C18 C17 H17 119.6
C16 C17 H17 119.6
C17 C18 C19 118.7(3)
C17 C18 H18 120.7
C19 C18 H18 120.7
C18 C19 C14 122.5(3)
C18 C19 S3 125.3(2)
C14 C19 S3 112.22(19)
N2 C20 C21 178.5(4)
C20 C21 H21A 109.5
C20 C21 H21B 109.5
H21A C21 H21B 109.5
C20 C21 H21C 109.5
H21A C21 H21C 109.5
H21B C21 H21C 109.5

loop_
_geom_bond_atom_site_label_1
_geom_bond_atom_site_label_2
_geom_bond_distance
Pd1 C13 2.027(2)
Pd1 N1 2.071(2)
Pd1 S1 2.2763(8)
Pd1 S2 2.3811(9)
S1 C6 1.827(3)
S1 C1 1.841(3)
S2 C2 1.816(3)
S2 C3 1.827(3)
S3 C19 1.737(3)
S3 C12 1.743(2)
P1 F6 1.552(2)
P1 F4 1.572(2)
P1 F5 1.580(2)
P1 F2 1.585(2)
P1 F3 1.5938(18)
P1 F1 1.5936(18)
O1 C4 1.423(3)
O1 C5 1.424(3)
N1 C7 1.346(3)
N1 C11 1.361(3)
N2 C20 1.131(4)
C1 C2 1.507(4)
C1 H1A 0.9900
C1 H1B 0.9900
C2 H2A 0.9900
C2 H2B 0.9900
C3 C4 1.513(4)
C3 H3A 0.9900
C3 H3B 0.9900
C4 H4A 0.9900
C4 H4B 0.9900
C5 C6 1.506(4)
C5 H5A 0.9900
C5 H5B 0.9900
C6 H6A 0.9900
C6 H6B 0.9900
C7 C8 1.383(4)
C7 H7 0.9500
C8 C9 1.376(4)
C8 H8 0.9500
C9 C10 1.384(4)
C9 H9 0.9500
C10 C11 1.390(4)
C10 H10 0.9500
C11 C12 1.446(4)
C12 C13 1.365(3)
C13 C14 1.450(3)
C14 C15 1.402(4)
C14 C19 1.419(4)
C15 C16 1.387(4)
C15 H15 0.9500
C16 C17 1.400(4)
C16 H16 0.9500
C17 C18 1.365(4)
C17 H17 0.9500
C18 C19 1.395(4)
C18 H18 0.9500
C20 C21 1.446(5)
C21 H21A 0.9800
C21 H21B 0.9800
C21 H21C 0.9800

loop_
_geom_torsion_atom_site_label_1
_geom_torsion_atom_site_label_2
_geom_torsion_atom_site_label_3
_geom_torsion_atom_site_label_4
_geom_torsion
C6 S1 C1 C2 135.4(2)
Pd1 S1 C1 C2 26.5(2)
S1 C1 C2 S2 -50.2(3)
C3 S2 C2 C1 -67.2(2)
Pd1 S2 C2 C1 46.1(2)
C2 S2 C3 C4 100.9(2)
Pd1 S2 C3 C4 -5.0(2)
C5 O1 C4 C3 133.5(2)
S2 C3 C4 O1 -72.4(3)
C4 O1 C5 C6 -135.2(2)
O1 C5 C6 S1 59.6(3)
C1 S1 C6 C5 -79.5(2)
Pd1 S1 C6 C5 30.5(2)
C11 N1 C7 C8 0.3(4)
Pd1 N1 C7 C8 176.99(19)
N1 C7 C8 C9 1.1(4)
C7 C8 C9 C10 -0.8(4)
C8 C9 C10 C11 -0.8(4)
C7 N1 C11 C10 -1.9(3)
Pd1 N1 C11 C10 -179.06(18)
C7 N1 C11 C12 177.8(2)
Pd1 N1 C11 C12 0.6(2)
C9 C10 C11 N1 2.2(4)
C9 C10 C11 C12 -177.5(2)
N1 C11 C12 C13 -0.6(3)
C10 C11 C12 C13 179.1(2)
N1 C11 C12 S3 178.66(16)
C10 C11 C12 S3 -1.7(4)
C19 S3 C12 C13 0.39(19)
C19 S3 C12 C11 -178.9(2)
C11 C12 C13 C14 178.6(2)
S3 C12 C13 C14 -0.7(3)
C11 C12 C13 Pd1 0.3(3)
S3 C12 C13 Pd1 -179.07(11)
C12 C13 C14 C15 -178.1(2)
Pd1 C13 C14 C15 -0.5(4)
C12 C13 C14 C19 0.8(3)
Pd1 C13 C14 C19 178.40(19)
C19 C14 C15 C16 1.7(4)
C13 C14 C15 C16 -179.4(2)
C14 C15 C16 C17 -0.5(4)
C15 C16 C17 C18 -0.8(4)
C16 C17 C18 C19 0.7(4)
C17 C18 C19 C14 0.6(4)
C17 C18 C19 S3 -179.8(2)
C15 C14 C19 C18 -1.8(4)
C13 C14 C19 C18 179.1(2)
C15 C14 C19 S3 178.55(18)
C13 C14 C19 S3 -0.5(3)
C12 S3 C19 C18 -179.5(2)
C12 S3 C19 C14 0.10(18)
